data_7045396
loop_
_publ_author_name
'Akhtar, Muhammad Nadeem'
'Lan, Yanhua'
'AlDamen, Murad A.'
'Zheng, Yan-Zhen'
'Anson, Christopher E.'
'Powell, Annie K.'

_publ_section_title
;
 Effect of ligand substitution on the SMM properties of three
 isostructural families of double-cubane Mn<sub>4</sub>Ln<sub>2</sub>
 coordination clusters.
;
_journal_issue 10
_journal_name_full 'Dalton transactions (Cambridge, England : 2003)'
_journal_page_first 3485
_journal_page_last 3495
_journal_paper_doi 10.1039/c7dt04304j
_journal_volume 47
_journal_year 2018
_chemical_formula_moiety 'C50 H98 Mn4 N6 O28 Tb2, 3(C2 H3 N)'
_chemical_formula_sum 'C56 H107 Mn4 N9 O28 Tb2'
_chemical_formula_weight 1892.10
_space_group_crystal_system monoclinic
_space_group_IT_number 15
_space_group_name_Hall '-C 2yc'
_space_group_name_H-M_alt 'C 1 2/c 1'
_symmetry_space_group_name_Hall '-C 2yc'
_symmetry_space_group_name_H-M 'C 1 2/c 1'
_atom_sites_solution_hydrogens mixed
_audit_creation_date 2018-01-09
_audit_creation_method
;
Olex2 1.2
(compiled 2017.08.10 svn.r3458 for OlexSys, GUI svn.r5381)
;
_audit_update_record
;
2018-01-12 deposited with the CCDC.
2018-01-24 downloaded from the CCDC.
;
_cell_angle_alpha 90
_cell_angle_beta 104.422(4)
_cell_angle_gamma 90
_cell_formula_units_Z 4
_cell_length_a 24.8658(12)
_cell_length_b 13.9234(10)
_cell_length_c 22.4690(11)
_cell_measurement_reflns_used 31447
_cell_measurement_temperature 200(2)
_cell_measurement_theta_max 28.32
_cell_measurement_theta_min 1.69
_cell_volume 7534.0(8)
_computing_cell_refinement 'X-Area 1.38 (Stoe & Cie GmbH, 2006)'
_computing_data_collection 'WinXpose 1.6.8 (Stoe & Cie GmbH, 2004)'
_computing_data_reduction 'X-Area 1.38 (Stoe & Cie GmbH, 2006)'
_computing_molecular_graphics 'Olex2 (Dolomanov et al., 2009)'
_computing_publication_material 'Olex2 (Dolomanov et al., 2009)'
_computing_structure_refinement 'ShelXL (Sheldrick, 2015)'
_computing_structure_solution 'SHELXTL 6.14 (BrukerAXS Inc., 2003)'
_diffrn_ambient_temperature 200(2)
_diffrn_detector_area_resol_mean 6.667
_diffrn_measured_fraction_theta_full 1.000
_diffrn_measured_fraction_theta_max 0.993
_diffrn_measurement_device_type 'Stoe IPDS II''
_diffrn_measurement_method '\w scans'
_diffrn_radiation_monochromator graphite
_diffrn_radiation_type MoK\a
_diffrn_radiation_wavelength 0.71073
_diffrn_reflns_av_R_equivalents 0.0349
_diffrn_reflns_av_unetI/netI 0.0311
_diffrn_reflns_Laue_measured_fraction_full 1.000
_diffrn_reflns_Laue_measured_fraction_max 0.993
_diffrn_reflns_limit_h_max 32
_diffrn_reflns_limit_h_min -32
_diffrn_reflns_limit_k_max 18
_diffrn_reflns_limit_k_min -17
_diffrn_reflns_limit_l_max 29
_diffrn_reflns_limit_l_min -29
_diffrn_reflns_number 28387
_diffrn_reflns_point_group_measured_fraction_full 1.000
_diffrn_reflns_point_group_measured_fraction_max 0.993
_diffrn_reflns_theta_full 25.242
_diffrn_reflns_theta_max 27.958
_diffrn_reflns_theta_min 1.689
_diffrn_source 'sealed tube'
_exptl_absorpt_coefficient_mu 2.584
_exptl_absorpt_correction_T_max 0.512
_exptl_absorpt_correction_T_min 0.448
_exptl_absorpt_correction_type multi-scan
_exptl_absorpt_process_details
;
XPREP in SHELXTL 6.14 (BrukerAXS Inc., 2003)
;
_exptl_crystal_colour orange
_exptl_crystal_colour_primary orange
_exptl_crystal_density_diffrn 1.668
_exptl_crystal_description block
_exptl_crystal_F_000 3840
_exptl_crystal_size_max 0.26
_exptl_crystal_size_mid 0.23
_exptl_crystal_size_min 0.19
_refine_diff_density_max 0.491
_refine_diff_density_min -0.960
_refine_diff_density_rms 0.086
_refine_ls_extinction_method none
_refine_ls_goodness_of_fit_ref 1.025
_refine_ls_hydrogen_treatment mixed
_refine_ls_matrix_type full
_refine_ls_number_parameters 474
_refine_ls_number_reflns 9006
_refine_ls_number_restraints 73
_refine_ls_restrained_S_all 1.022
_refine_ls_R_factor_all 0.0410
_refine_ls_R_factor_gt 0.0294
_refine_ls_shift/su_max 0.002
_refine_ls_shift/su_mean 0.000
_refine_ls_structure_factor_coef Fsqd
_refine_ls_weighting_details 'w=1/[\s^2^(Fo^2^)+(0.0367P)^2^] where P=(Fo^2^+2Fc^2^)/3'
_refine_ls_weighting_scheme calc
_refine_ls_wR_factor_gt 0.0608
_refine_ls_wR_factor_ref 0.0635
_reflns_Friedel_coverage 0.000
_reflns_number_gt 7529
_reflns_number_total 9006
_reflns_threshold_expression 'I > 2\s(I)'
_cod_data_source_file c7dt04304j2.cif
_cod_data_source_block 7-mn4tb2
_cod_depositor_comments 'Adding full bibliography for 7045382--7045403.cif.'
_cod_database_code 7045396
_shelx_shelxl_version_number 2017/1
_shelx_space_group_comment
;
The symmetry employed for this shelxl refinement is uniquely defined
by the following loop, which should always be used as a source of
symmetry information in preference to the above space-group names.
They are only intended as comments.
;
_shelx_estimated_absorpt_t_max 0.639
_shelx_estimated_absorpt_t_min 0.553
_olex2_refinement_description
;
1. Fixed Uiso
 At 1.2 times of:
  All C(H,H) groups, All C(H,H,H,H) groups, All O(H) groups
 At 1.5 times of:
  All C(H,H,H) groups
2. Restrained distances
 O5-H5 = O3B-H3BA
 0.88 with sigma of 0.04
 O3B-H3BA = O3A-H3BA = O5-H5
 0.88 with sigma of 0.02
 O3B-C6B \\sim O3A-C6A
 with sigma of 0.02
 C6A-C5 \\sim C6B-C5
 with sigma of 0.02
3. Rigid bond restraints
 C5, C6A, C6B, O3B, O3A
 with sigma for 1-2 distances of 0.01 and sigma for 1-3 distances of 0.01
4. Rigid body (RIGU) restrains
 N31, C31, C32
 with sigma for 1-2 distances of 0.004 and sigma for 1-3 distances of 0.004
 N1, C5, C6A, C6B, O3B, O3A, Mn2
 with sigma for 1-2 distances of 0.004 and sigma for 1-3 distances of 0.004
5. Others
 Fixed Sof: H5AA(0.5) H5AB(0.5) H5BC(0.5) H5BD(0.5) C6A(0.5) H6AA(0.5)
 H6AB(0.5) O3B(0.5) C6B(0.5) H6BA(0.5) H6BB(0.5) O3A(0.5) H34A(0.5) H34B(0.5)
 H34C(0.5)
6.a Secondary CH2 refined with riding coordinates:
 C1(H1A,H1B), C2(H2A,H2B), C3(H3A,H3B), C4(H4A,H4B), C5(H5AA,H5AB), C5(H5BC,
 H5BD), C6A(H6AA,H6AB), C6B(H6BA,H6BB), C7(H7A,H7B), C8(H8A,H8B), C9(H9A,H9B),
 C10(H10A,H10B)
6.b Me refined with riding coordinates:
 C13(H13A,H13B,H13C), C14(H14A,H14B,H14C), C15(H15A,H15B,H15C), C18(H18A,H18B,
 H18C), C19(H19A,H19B,H19C), C20(H20A,H20B,H20C), C23(H23A,H23B,H23C), C24(H24A,
 H24B,H24C), C25(H25A,H25B,H25C)
6.c Idealised Me refined as rotating group:
 C32(H32A,H32B,H32C), C34(H34A,H34B,H34C)
;
_olex2_submission_special_instructions 'No special instructions were received'

loop_
_space_group_symop_operation_xyz
'x, y, z'
'-x, y, -z+1/2'
'x+1/2, y+1/2, z'
'-x+1/2, y+1/2, -z+1/2'
'-x, -y, -z'
'x, -y, z-1/2'
'-x+1/2, -y+1/2, -z'
'x+1/2, -y+1/2, z-1/2'

loop_
_atom_site_label
_atom_site_type_symbol
_atom_site_fract_x
_atom_site_fract_y
_atom_site_fract_z
_atom_site_U_iso_or_equiv
_atom_site_adp_type
_atom_site_occupancy
_atom_site_site_symmetry_order
_atom_site_calc_flag
_atom_site_refinement_flags_posn
_atom_site_refinement_flags_adp
_atom_site_refinement_flags_occupancy
_atom_site_disorder_assembly
_atom_site_disorder_group
Tb1 Tb 0.18073(2) 0.33145(2) 0.38179(2) 0.02170(4) Uani 1 1 d . . . . .
Mn1 Mn 0.29769(2) 0.30295(3) 0.49196(2) 0.02147(8) Uani 1 1 d . . . . .
Mn2 Mn 0.26808(2) 0.10740(3) 0.41805(2) 0.02407(9) Uani 1 1 d . U . . .
O1 O 0.22063(7) 0.32355(13) 0.48697(8) 0.0222(4) Uani 1 1 d . . . . .
N1 N 0.30346(11) 0.10360(18) 0.32857(12) 0.0313(5) Uani 1 1 d . U . . .
C1 C 0.26572(15) 0.0440(2) 0.28154(14) 0.0370(7) Uani 1 1 d . . . . .
H1A H 0.286050 0.021120 0.251570 0.044 Uiso 1 1 calc R . . . .
H1B H 0.234377 0.084236 0.259058 0.044 Uiso 1 1 calc R . . . .
C2 C 0.24288(14) -0.0420(2) 0.30878(14) 0.0351(7) Uani 1 1 d . . . . .
H2A H 0.215711 -0.076024 0.275808 0.042 Uiso 1 1 calc R . . . .
H2B H 0.273572 -0.087038 0.326192 0.042 Uiso 1 1 calc R . . . .
N2 N 0.21556(11) -0.01317(18) 0.35752(11) 0.0303(5) Uani 1 1 d . . . . .
C3 C 0.30247(13) 0.2047(2) 0.30669(14) 0.0320(6) Uani 1 1 d . . . . .
H3A H 0.266163 0.217664 0.277632 0.038 Uiso 1 1 calc R . . . .
H3B H 0.331686 0.213178 0.284187 0.038 Uiso 1 1 calc R . . . .
C4 C 0.31173(12) 0.2770(2) 0.35899(13) 0.0278(6) Uani 1 1 d . . . . .
H4A H 0.350179 0.271230 0.384760 0.033 Uiso 1 1 calc R . . . .
H4B H 0.306647 0.342948 0.342070 0.033 Uiso 1 1 calc R . . . .
O2 O 0.27335(7) 0.25985(13) 0.39556(8) 0.0234(4) Uani 1 1 d . . . . .
C5 C 0.36046(16) 0.0652(3) 0.34501(17) 0.0518(10) Uani 1 1 d D U . . .
H5AA H 0.359087 -0.002793 0.331854 0.062 Uiso 0.5 1 calc R . . A 1
H5AB H 0.382572 0.100699 0.321161 0.062 Uiso 0.5 1 calc R . . A 1
H5BC H 0.386495 0.118511 0.343685 0.062 Uiso 0.5 1 calc R . . B 2
H5BD H 0.364108 0.017864 0.313374 0.062 Uiso 0.5 1 calc R . . B 2
C6A C 0.3890(3) 0.0698(7) 0.4082(3) 0.0465(17) Uani 0.5 1 d D U . C 1
H6AA H 0.419426 0.022061 0.416560 0.056 Uiso 0.5 1 calc R . . C 1
H6AB H 0.405770 0.134277 0.417307 0.056 Uiso 0.5 1 calc R . . C 1
O3B O 0.3636(5) 0.0817(7) 0.4510(5) 0.0349(19) Uani 0.5 1 d D U . C 2
H3BA H 0.3711(14) 0.055(3) 0.4868(8) 0.042 Uiso 1 1 d DR . . . .
C6B C 0.3777(3) 0.0185(5) 0.4061(3) 0.0333(14) Uani 0.5 1 d D U . C 2
H6BA H 0.358355 -0.043757 0.405466 0.040 Uiso 0.5 1 calc R . . C 2
H6BB H 0.418205 0.006428 0.416902 0.040 Uiso 0.5 1 calc R . . C 2
O3A O 0.3536(5) 0.0518(8) 0.4479(5) 0.038(2) Uani 0.5 1 d D U . C 1
C7 C 0.16117(13) 0.0341(2) 0.33236(14) 0.0319(6) Uani 1 1 d . . . . .
H7A H 0.132787 -0.015382 0.315814 0.038 Uiso 1 1 calc R . . . .
H7B H 0.163904 0.077019 0.298112 0.038 Uiso 1 1 calc R . . . .
C8 C 0.14314(12) 0.0923(2) 0.38142(14) 0.0291(6) Uani 1 1 d . . . . .
H8A H 0.107785 0.125581 0.362777 0.035 Uiso 1 1 calc R . . . .
H8B H 0.136725 0.048530 0.413701 0.035 Uiso 1 1 calc R . . . .
O4 O 0.18437(7) 0.16119(14) 0.40835(9) 0.0240(4) Uani 1 1 d . . . . .
C9 C 0.20887(13) -0.0988(2) 0.39390(15) 0.0333(6) Uani 1 1 d . . . . .
H9A H 0.202000 -0.155868 0.366788 0.040 Uiso 1 1 calc R . . . .
H9B H 0.176311 -0.089926 0.411258 0.040 Uiso 1 1 calc R . . . .
C10 C 0.26018(14) -0.1153(2) 0.44554(15) 0.0344(7) Uani 1 1 d . . . . .
H10A H 0.254483 -0.169765 0.471662 0.041 Uiso 1 1 calc R . . . .
H10B H 0.292690 -0.129390 0.428986 0.041 Uiso 1 1 calc R . . . .
O5 O 0.26819(11) -0.02856(16) 0.47965(11) 0.0419(5) Uani 1 1 d D . . . .
H5 H 0.2981(11) -0.028(3) 0.5096(14) 0.050 Uiso 1 1 d DR . . . .
O6 O 0.31632(8) 0.43305(15) 0.46915(9) 0.0298(4) Uani 1 1 d . . . . .
O7 O 0.24348(8) 0.46088(14) 0.38971(9) 0.0293(4) Uani 1 1 d . . . . .
C11 C 0.28941(12) 0.4835(2) 0.42413(13) 0.0269(6) Uani 1 1 d . . . . .
C12 C 0.31790(12) 0.5752(2) 0.40948(14) 0.0300(6) Uani 1 1 d . . . . .
C13 C 0.35710(16) 0.6176(3) 0.46702(16) 0.0445(8) Uani 1 1 d . . . . .
H13A H 0.385120 0.569617 0.485602 0.067 Uiso 1 1 calc R . . . .
H13B H 0.375506 0.674518 0.455727 0.067 Uiso 1 1 calc R . . . .
H13C H 0.335798 0.635663 0.496570 0.067 Uiso 1 1 calc R . . . .
C14 C 0.35182(14) 0.5454(2) 0.36381(16) 0.0376(7) Uani 1 1 d . . . . .
H14A H 0.379776 0.497812 0.383123 0.056 Uiso 1 1 calc R . . . .
H14B H 0.326961 0.517431 0.327084 0.056 Uiso 1 1 calc R . . . .
H14C H 0.370308 0.601948 0.352128 0.056 Uiso 1 1 calc R . . . .
C15 C 0.27403(15) 0.6495(2) 0.38015(16) 0.0386(7) Uani 1 1 d . . . . .
H15A H 0.249064 0.621968 0.343344 0.058 Uiso 1 1 calc R . . . .
H15B H 0.252591 0.667653 0.409563 0.058 Uiso 1 1 calc R . . . .
H15C H 0.292299 0.706507 0.368720 0.058 Uiso 1 1 calc R . . . .
O8 O 0.37636(8) 0.27657(17) 0.49928(9) 0.0328(5) Uani 1 1 d . . . . .
O9 O 0.40435(8) 0.20597(15) 0.59127(9) 0.0302(4) Uani 1 1 d . . . . .
C16 C 0.41339(11) 0.2444(2) 0.54440(13) 0.0273(6) Uani 1 1 d . . . . .
C17 C 0.47353(12) 0.2584(3) 0.54058(15) 0.0365(7) Uani 1 1 d . . . . .
C18 C 0.50685(19) 0.1679(4) 0.5610(3) 0.096(2) Uani 1 1 d . . . . .
H18A H 0.491474 0.115072 0.533126 0.144 Uiso 1 1 calc R . . . .
H18B H 0.545631 0.178662 0.560336 0.144 Uiso 1 1 calc R . . . .
H18C H 0.504979 0.151333 0.602867 0.144 Uiso 1 1 calc R . . . .
C19 C 0.47686(19) 0.2846(5) 0.4761(2) 0.0821(17) Uani 1 1 d . . . . .
H19A H 0.461982 0.231795 0.448030 0.123 Uiso 1 1 calc R . . . .
H19B H 0.455060 0.342886 0.462821 0.123 Uiso 1 1 calc R . . . .
H19C H 0.515677 0.296156 0.475877 0.123 Uiso 1 1 calc R . . . .
C20 C 0.4966(2) 0.3407(5) 0.5831(3) 0.108(3) Uani 1 1 d . . . . .
H20A H 0.494728 0.324694 0.624989 0.162 Uiso 1 1 calc R . . . .
H20B H 0.535379 0.352027 0.582456 0.162 Uiso 1 1 calc R . . . .
H20C H 0.474762 0.398757 0.569400 0.162 Uiso 1 1 calc R . . . .
O10 O 0.11867(9) 0.45637(16) 0.33054(10) 0.0358(5) Uani 1 1 d . . . . .
O11 O 0.14326(9) 0.48044(15) 0.43034(10) 0.0333(5) Uani 1 1 d . . . . .
C21 C 0.11782(12) 0.5076(2) 0.37631(14) 0.0295(6) Uani 1 1 d . . . . .
C22 C 0.08563(14) 0.6020(2) 0.36754(15) 0.0374(7) Uani 1 1 d . . . . .
C23 C 0.02602(17) 0.5781(4) 0.3659(3) 0.0743(14) Uani 1 1 d . . . . .
H23A H 0.024273 0.548107 0.404813 0.111 Uiso 1 1 calc R . . . .
H23B H 0.003843 0.637124 0.359803 0.111 Uiso 1 1 calc R . . . .
H23C H 0.011271 0.533588 0.331964 0.111 Uiso 1 1 calc R . . . .
C24 C 0.1090(2) 0.6703(3) 0.4210(2) 0.0610(11) Uani 1 1 d . . . . .
H24A H 0.147699 0.685762 0.421989 0.092 Uiso 1 1 calc R . . . .
H24B H 0.087004 0.729521 0.415539 0.092 Uiso 1 1 calc R . . . .
H24C H 0.107386 0.639551 0.459723 0.092 Uiso 1 1 calc R . . . .
C25 C 0.0900(3) 0.6488(4) 0.3077(2) 0.0816(18) Uani 1 1 d . . . . .
H25A H 0.128942 0.663650 0.309843 0.122 Uiso 1 1 calc R . . . .
H25B H 0.075604 0.604728 0.273427 0.122 Uiso 1 1 calc R . . . .
H25C H 0.068176 0.708264 0.301267 0.122 Uiso 1 1 calc R . . . .
N3 N 0.15373(11) 0.30137(18) 0.24927(11) 0.0312(5) Uani 1 1 d . . . . .
O12 O 0.12949(9) 0.25482(16) 0.28367(10) 0.0372(5) Uani 1 1 d . . . . .
O13 O 0.19580(9) 0.34952(16) 0.27654(10) 0.0353(5) Uani 1 1 d . . . . .
O14 O 0.13762(12) 0.2996(2) 0.19330(11) 0.0537(7) Uani 1 1 d . . . . .
N31 N 0.4214(3) 0.3417(5) 0.2914(4) 0.144(3) Uani 1 1 d . U . . .
C31 C 0.4616(3) 0.3769(4) 0.3138(3) 0.0851(17) Uani 1 1 d . U . . .
C32 C 0.5141(3) 0.4213(4) 0.3423(3) 0.0914(17) Uani 1 1 d . U . . .
H32A H 0.544415 0.378261 0.339051 0.137 Uiso 1 1 calc GR . . . .
H32B H 0.516064 0.433695 0.385730 0.137 Uiso 1 1 calc GR . . . .
H32C H 0.517422 0.482014 0.321496 0.137 Uiso 1 1 calc GR . . . .
N32 N 0.500000 0.6235(5) 0.250000 0.0829(18) Uani 1 2 d S T P . .
C33 C 0.500000 0.7048(5) 0.250000 0.0595(15) Uani 1 2 d S T P . .
C34 C 0.500000 0.8085(5) 0.250000 0.0680(17) Uani 1 2 d S T P . .
H34A H 0.503456 0.831930 0.209998 0.102 Uiso 0.5 1 calc GR . . . .
H34B H 0.531363 0.831931 0.282329 0.102 Uiso 0.5 1 calc GR . . . .
H34C H 0.465181 0.831930 0.257672 0.102 Uiso 0.5 1 calc GR . . . .

loop_
_atom_site_aniso_label
_atom_site_aniso_U_11
_atom_site_aniso_U_22
_atom_site_aniso_U_33
_atom_site_aniso_U_23
_atom_site_aniso_U_13
_atom_site_aniso_U_12
Tb1 0.02206(6) 0.02374(6) 0.01916(6) 0.00026(5) 0.00489(4) -0.00058(5)
Mn1 0.02059(18) 0.02394(19) 0.02020(19) -0.00002(15) 0.00569(15) -0.00179(14)
Mn2 0.0268(2) 0.0245(2) 0.0218(2) -0.00118(16) 0.00753(16) 0.00242(16)
O1 0.0225(8) 0.0252(9) 0.0191(9) -0.0010(7) 0.0058(7) 0.0006(7)
N1 0.0384(13) 0.0312(13) 0.0265(12) -0.0009(10) 0.0126(11) 0.0040(10)
C1 0.056(2) 0.0319(16) 0.0262(15) -0.0054(12) 0.0161(14) 0.0006(14)
C2 0.0507(18) 0.0298(15) 0.0275(15) -0.0059(12) 0.0148(14) 0.0012(13)
N2 0.0387(13) 0.0294(12) 0.0231(12) -0.0033(10) 0.0083(10) 0.0002(10)
C3 0.0410(16) 0.0325(15) 0.0258(15) -0.0009(12) 0.0145(13) -0.0032(12)
C4 0.0313(14) 0.0294(14) 0.0259(14) 0.0007(11) 0.0135(12) -0.0028(11)
O2 0.0255(9) 0.0260(9) 0.0211(9) -0.0014(7) 0.0101(8) -0.0025(7)
C5 0.0473(19) 0.073(3) 0.0409(18) 0.0076(18) 0.0227(16) 0.0283(19)
C6A 0.028(3) 0.064(5) 0.051(4) -0.004(4) 0.015(3) 0.004(4)
O3B 0.031(4) 0.043(5) 0.032(3) 0.003(3) 0.009(3) 0.005(3)
C6B 0.031(3) 0.028(3) 0.043(3) 0.003(3) 0.013(3) 0.004(3)
O3A 0.029(4) 0.057(6) 0.030(3) 0.000(3) 0.007(3) 0.005(4)
C7 0.0350(15) 0.0300(14) 0.0278(15) -0.0054(12) 0.0020(12) -0.0012(12)
C8 0.0270(13) 0.0303(14) 0.0288(15) -0.0052(12) 0.0048(11) -0.0051(11)
O4 0.0234(8) 0.0259(9) 0.0218(9) -0.0026(8) 0.0036(7) -0.0018(7)
C9 0.0416(17) 0.0257(14) 0.0330(16) -0.0023(12) 0.0098(13) -0.0011(12)
C10 0.0468(17) 0.0243(14) 0.0326(16) -0.0019(12) 0.0109(14) -0.0010(12)
O5 0.0568(15) 0.0294(11) 0.0333(13) -0.0044(9) -0.0004(11) 0.0040(10)
O6 0.0304(10) 0.0299(10) 0.0274(10) 0.0019(8) 0.0041(8) -0.0078(8)
O7 0.0288(10) 0.0291(10) 0.0283(10) -0.0009(8) 0.0037(8) -0.0051(8)
C11 0.0317(14) 0.0271(14) 0.0236(14) -0.0010(11) 0.0098(11) -0.0027(11)
C12 0.0338(15) 0.0281(14) 0.0281(15) 0.0000(11) 0.0078(12) -0.0058(12)
C13 0.051(2) 0.046(2) 0.0367(18) -0.0048(15) 0.0103(16) -0.0230(16)
C14 0.0404(16) 0.0375(17) 0.0392(18) 0.0006(14) 0.0181(14) -0.0055(14)
C15 0.0461(18) 0.0299(16) 0.0417(18) 0.0035(13) 0.0148(15) 0.0003(13)
O8 0.0238(9) 0.0487(13) 0.0271(11) 0.0017(9) 0.0086(8) -0.0022(9)
O9 0.0282(10) 0.0338(10) 0.0302(11) 0.0050(9) 0.0102(8) 0.0021(8)
C16 0.0242(13) 0.0275(14) 0.0303(15) -0.0038(11) 0.0068(11) -0.0006(11)
C17 0.0231(13) 0.0509(19) 0.0378(17) 0.0057(14) 0.0119(12) -0.0012(13)
C18 0.045(2) 0.119(5) 0.133(5) 0.064(4) 0.040(3) 0.036(3)
C19 0.044(2) 0.144(5) 0.067(3) 0.033(3) 0.030(2) 0.004(3)
C20 0.059(3) 0.140(6) 0.139(6) -0.073(5) 0.051(3) -0.061(3)
O10 0.0406(12) 0.0339(11) 0.0312(11) -0.0011(9) 0.0059(9) 0.0097(9)
O11 0.0348(11) 0.0342(11) 0.0282(11) 0.0052(9) 0.0024(9) 0.0035(9)
C21 0.0304(14) 0.0292(14) 0.0300(15) 0.0046(12) 0.0092(12) 0.0024(11)
C22 0.0423(17) 0.0339(16) 0.0370(17) 0.0040(13) 0.0116(14) 0.0112(14)
C23 0.042(2) 0.064(3) 0.116(4) -0.001(3) 0.018(3) 0.016(2)
C24 0.070(3) 0.043(2) 0.068(3) -0.011(2) 0.013(2) 0.016(2)
C25 0.132(5) 0.063(3) 0.062(3) 0.031(2) 0.047(3) 0.049(3)
N3 0.0403(14) 0.0327(13) 0.0203(12) -0.0009(10) 0.0068(10) 0.0020(11)
O12 0.0402(12) 0.0398(12) 0.0304(11) 0.0018(9) 0.0064(10) -0.0114(10)
O13 0.0330(11) 0.0445(13) 0.0288(11) 0.0007(9) 0.0084(9) -0.0059(9)
O14 0.0690(18) 0.0676(18) 0.0208(12) -0.0014(11) 0.0038(11) -0.0095(14)
N31 0.146(5) 0.145(6) 0.168(7) -0.072(5) 0.092(5) -0.068(5)
C31 0.123(4) 0.064(3) 0.089(4) -0.021(3) 0.065(4) -0.021(3)
C32 0.119(5) 0.067(3) 0.089(4) 0.010(3) 0.028(4) -0.014(3)
N32 0.099(5) 0.064(4) 0.083(5) 0.000 0.019(4) 0.000
C33 0.059(4) 0.065(4) 0.050(3) 0.000 0.005(3) 0.000
C34 0.067(4) 0.063(4) 0.068(4) 0.000 0.005(3) 0.000

loop_
_atom_type_symbol
_atom_type_description
_atom_type_scat_dispersion_real
_atom_type_scat_dispersion_imag
_atom_type_scat_source
C C 0.0033 0.0016 'International Tables Vol C Tables 4.2.6.8 and 6.1.1.4'
H H 0.0000 0.0000 'International Tables Vol C Tables 4.2.6.8 and 6.1.1.4'
Mn Mn 0.3368 0.7283 'International Tables Vol C Tables 4.2.6.8 and 6.1.1.4'
N N 0.0061 0.0033 'International Tables Vol C Tables 4.2.6.8 and 6.1.1.4'
O O 0.0106 0.0060 'International Tables Vol C Tables 4.2.6.8 and 6.1.1.4'
Tb Tb -0.1723 4.1537 'International Tables Vol C Tables 4.2.6.8 and 6.1.1.4'

loop_
_geom_angle_atom_site_label_1
_geom_angle_atom_site_label_2
_geom_angle_atom_site_label_3
_geom_angle
_geom_angle_site_symmetry_1
_geom_angle_site_symmetry_3
O1 Tb1 O2 72.77(6) . .
O1 Tb1 O4 74.05(6) . .
O1 Tb1 O7 81.55(7) . .
O1 Tb1 O9 85.02(7) . 7_556
O1 Tb1 O10 125.29(7) . .
O1 Tb1 O11 73.77(6) . .
O1 Tb1 O12 150.71(7) . .
O1 Tb1 O13 147.14(6) . .
O2 Tb1 O11 133.47(6) . .
O2 Tb1 O12 101.20(7) . .
O2 Tb1 O13 78.65(7) . .
O4 Tb1 O2 66.34(6) . .
O4 Tb1 O11 131.48(6) . .
O4 Tb1 O12 77.31(7) . .
O4 Tb1 O13 108.92(7) . .
O7 Tb1 O2 73.69(6) . .
O7 Tb1 O4 137.68(7) . .
O7 Tb1 O9 139.00(7) . 7_556
O7 Tb1 O10 79.53(7) . .
O7 Tb1 O11 70.20(7) . .
O7 Tb1 O12 125.14(7) . .
O7 Tb1 O13 75.07(7) . .
O9 Tb1 O2 137.57(6) 7_556 .
O9 Tb1 O4 73.05(7) 7_556 .
O9 Tb1 O10 77.17(7) 7_556 .
O9 Tb1 O11 68.87(7) 7_556 .
O9 Tb1 O12 80.88(7) 7_556 .
O9 Tb1 O13 127.64(7) 7_556 .
O10 Tb1 O2 144.95(7) . .
O10 Tb1 O4 142.69(7) . .
O10 Tb1 O11 51.54(7) . .
O10 Tb1 O12 76.22(8) . .
O10 Tb1 O13 72.84(7) . .
O12 Tb1 O11 123.37(7) . .
O12 Tb1 O13 50.97(7) . .
O13 Tb1 O11 117.85(7) . .
O1 Mn1 O1 81.69(8) 7_556 .
O1 Mn1 O2 88.18(7) 7_556 .
O1 Mn1 O2 87.53(7) . .
O1 Mn1 O4 88.41(7) . 7_556
O1 Mn1 O4 87.58(7) 7_556 7_556
O1 Mn1 O6 179.31(9) 7_556 .
O1 Mn1 O6 98.27(8) . .
O1 Mn1 O8 95.81(9) 7_556 .
O1 Mn1 O8 177.38(9) . .
O2 Mn1 O4 174.51(7) . 7_556
O6 Mn1 O2 91.13(8) . .
O6 Mn1 O4 93.11(8) . 7_556
O8 Mn1 O2 93.22(8) . .
O8 Mn1 O4 90.68(8) . 7_556
O8 Mn1 O6 84.23(9) . .
O1 Mn2 N1 143.86(8) 7_556 .
O1 Mn2 N2 139.64(8) 7_556 .
O1 Mn2 O3B 83.7(2) 7_556 .
O1 Mn2 O5 78.89(7) 7_556 .
N2 Mn2 N1 76.37(9) . .
N2 Mn2 O5 71.50(8) . .
O2 Mn2 O1 78.94(7) . 7_556
O2 Mn2 N1 76.81(8) . .
O2 Mn2 N2 128.06(8) . .
O2 Mn2 O3B 96.1(2) . .
O2 Mn2 O3A 107.5(2) . .
O2 Mn2 O5 157.81(8) . .
O3B Mn2 N1 72.8(3) . .
O3B Mn2 N2 116.8(2) . .
O3B Mn2 O5 80.7(2) . .
O3A Mn2 O1 88.8(2) . 7_556
O3A Mn2 N1 73.7(3) . .
O3A Mn2 N2 106.3(2) . .
O3A Mn2 O5 71.2(3) . .
O4 Mn2 O1 80.85(7) . 7_556
O4 Mn2 N1 117.92(8) . .
O4 Mn2 N2 78.88(8) . .
O4 Mn2 O2 75.76(7) . .
O4 Mn2 O3B 163.7(2) . .
O4 Mn2 O3A 168.4(3) . .
O4 Mn2 O5 101.41(8) . .
O5 Mn2 N1 122.19(9) . .
Mn1 O1 Tb1 103.54(8) . .
Mn1 O1 Tb1 103.18(8) 7_556 .
Mn1 O1 Mn1 98.31(8) 7_556 .
Mn1 O1 Mn2 97.90(8) 7_556 7_556
Mn1 O1 Mn2 96.87(8) . 7_556
Mn2 O1 Tb1 147.98(9) 7_556 .
C1 N1 Mn2 108.21(18) . .
C1 N1 C3 109.8(2) . .
C3 N1 Mn2 106.12(16) . .
C5 N1 Mn2 109.28(19) . .
C5 N1 C1 112.0(3) . .
C5 N1 C3 111.2(3) . .
N1 C1 H1A 109.0 . .
N1 C1 H1B 109.0 . .
N1 C1 C2 112.9(3) . .
H1A C1 H1B 107.8 . .
C2 C1 H1A 109.0 . .
C2 C1 H1B 109.0 . .
C1 C2 H2A 109.3 . .
C1 C2 H2B 109.3 . .
H2A C2 H2B 107.9 . .
N2 C2 C1 111.8(2) . .
N2 C2 H2A 109.3 . .
N2 C2 H2B 109.3 . .
C2 N2 Mn2 109.36(18) . .
C2 N2 C7 112.4(2) . .
C7 N2 Mn2 103.11(17) . .
C9 N2 Mn2 112.34(18) . .
C9 N2 C2 109.0(2) . .
C9 N2 C7 110.6(2) . .
N1 C3 H3A 109.1 . .
N1 C3 H3B 109.1 . .
N1 C3 C4 112.6(2) . .
H3A C3 H3B 107.8 . .
C4 C3 H3A 109.1 . .
C4 C3 H3B 109.1 . .
C3 C4 H4A 109.7 . .
C3 C4 H4B 109.7 . .
H4A C4 H4B 108.2 . .
O2 C4 C3 109.9(2) . .
O2 C4 H4A 109.7 . .
O2 C4 H4B 109.7 . .
Mn1 O2 Tb1 91.89(6) . .
Mn1 O2 Mn2 93.16(7) . .
Mn2 O2 Tb1 108.28(7) . .
C4 O2 Tb1 126.89(16) . .
C4 O2 Mn1 117.77(16) . .
C4 O2 Mn2 112.44(16) . .
N1 C5 H5AA 108.2 . .
N1 C5 H5AB 108.2 . .
N1 C5 H5BC 108.4 . .
N1 C5 H5BD 108.4 . .
N1 C5 C6B 115.4(4) . .
H5AA C5 H5AB 107.4 . .
H5BC C5 H5BD 107.5 . .
C6A C5 N1 116.3(4) . .
C6A C5 H5AA 108.2 . .
C6A C5 H5AB 108.2 . .
C6B C5 H5BC 108.4 . .
C6B C5 H5BD 108.4 . .
C5 C6A H6AA 109.0 . .
C5 C6A H6AB 109.0 . .
H6AA C6A H6AB 107.8 . .
O3A C6A C5 112.8(7) . .
O3A C6A H6AA 109.0 . .
O3A C6A H6AB 109.0 . .
Mn2 O3B H3BA 109(3) . .
C6B O3B Mn2 106.1(7) . .
C6B O3B H3BA 110(3) . .
C5 C6B H6BA 110.0 . .
C5 C6B H6BB 110.0 . .
O3B C6B C5 108.3(7) . .
O3B C6B H6BA 110.0 . .
O3B C6B H6BB 110.0 . .
H6BA C6B H6BB 108.4 . .
Mn2 O3A H3BA 119(3) . .
C6A O3A Mn2 116.5(8) . .
C6A O3A H3BA 113(2) . .
N2 C7 H7A 109.3 . .
N2 C7 H7B 109.3 . .
N2 C7 C8 111.4(2) . .
H7A C7 H7B 108.0 . .
C8 C7 H7A 109.3 . .
C8 C7 H7B 109.3 . .
C7 C8 H8A 109.5 . .
C7 C8 H8B 109.5 . .
H8A C8 H8B 108.1 . .
O4 C8 C7 110.8(2) . .
O4 C8 H8A 109.5 . .
O4 C8 H8B 109.5 . .
Mn1 O4 Tb1 90.81(7) 7_556 .
Mn2 O4 Tb1 109.61(7) . .
Mn2 O4 Mn1 91.69(7) . 7_556
C8 O4 Tb1 124.86(17) . .
C8 O4 Mn1 121.38(16) . 7_556
C8 O4 Mn2 112.38(16) . .
N2 C9 H9A 109.5 . .
N2 C9 H9B 109.5 . .
N2 C9 C10 110.9(2) . .
H9A C9 H9B 108.0 . .
C10 C9 H9A 109.5 . .
C10 C9 H9B 109.5 . .
C9 C10 H10A 110.7 . .
C9 C10 H10B 110.7 . .
H10A C10 H10B 108.8 . .
O5 C10 C9 105.2(2) . .
O5 C10 H10A 110.7 . .
O5 C10 H10B 110.7 . .
Mn2 O5 H5 109(3) . .
C10 O5 Mn2 112.93(18) . .
C10 O5 H5 114(3) . .
C11 O6 Mn1 127.04(18) . .
C11 O7 Tb1 136.39(18) . .
O6 C11 C12 116.7(2) . .
O7 C11 O6 124.7(3) . .
O7 C11 C12 118.5(3) . .
C11 C12 C14 106.1(2) . .
C13 C12 C11 111.7(2) . .
C13 C12 C14 109.1(3) . .
C15 C12 C11 109.7(2) . .
C15 C12 C13 109.9(3) . .
C15 C12 C14 110.2(3) . .
C12 C13 H13A 109.5 . .
C12 C13 H13B 109.5 . .
C12 C13 H13C 109.5 . .
H13A C13 H13B 109.5 . .
H13A C13 H13C 109.5 . .
H13B C13 H13C 109.5 . .
C12 C14 H14A 109.5 . .
C12 C14 H14B 109.5 . .
C12 C14 H14C 109.5 . .
H14A C14 H14B 109.5 . .
H14A C14 H14C 109.5 . .
H14B C14 H14C 109.5 . .
C12 C15 H15A 109.5 . .
C12 C15 H15B 109.5 . .
C12 C15 H15C 109.5 . .
H15A C15 H15B 109.5 . .
H15A C15 H15C 109.5 . .
H15B C15 H15C 109.5 . .
C16 O8 Mn1 130.14(18) . .
C16 O9 Tb1 131.33(18) . 7_556
O8 C16 C17 115.8(3) . .
O9 C16 O8 125.2(3) . .
O9 C16 C17 119.0(3) . .
C18 C17 C16 110.1(3) . .
C19 C17 C16 111.8(3) . .
C19 C17 C18 109.5(4) . .
C20 C17 C16 106.5(3) . .
C20 C17 C18 110.3(5) . .
C20 C17 C19 108.6(4) . .
C17 C18 H18A 109.5 . .
C17 C18 H18B 109.5 . .
C17 C18 H18C 109.5 . .
H18A C18 H18B 109.5 . .
H18A C18 H18C 109.5 . .
H18B C18 H18C 109.5 . .
C17 C19 H19A 109.5 . .
C17 C19 H19B 109.5 . .
C17 C19 H19C 109.5 . .
H19A C19 H19B 109.5 . .
H19A C19 H19C 109.5 . .
H19B C19 H19C 109.5 . .
C17 C20 H20A 109.5 . .
C17 C20 H20B 109.5 . .
C17 C20 H20C 109.5 . .
H20A C20 H20B 109.5 . .
H20A C20 H20C 109.5 . .
H20B C20 H20C 109.5 . .
C21 O10 Tb1 99.06(18) . .
C21 O11 Tb1 88.98(17) . .
O10 C21 Tb1 55.57(15) . .
O10 C21 O11 120.3(3) . .
O10 C21 C22 119.9(3) . .
O11 C21 Tb1 64.82(15) . .
O11 C21 C22 119.8(3) . .
C22 C21 Tb1 174.7(2) . .
C21 C22 C24 110.5(3) . .
C23 C22 C21 107.1(3) . .
C23 C22 C24 109.6(3) . .
C23 C22 C25 111.0(4) . .
C25 C22 C21 109.4(3) . .
C25 C22 C24 109.3(4) . .
C22 C23 H23A 109.5 . .
C22 C23 H23B 109.5 . .
C22 C23 H23C 109.5 . .
H23A C23 H23B 109.5 . .
H23A C23 H23C 109.5 . .
H23B C23 H23C 109.5 . .
C22 C24 H24A 109.5 . .
C22 C24 H24B 109.5 . .
C22 C24 H24C 109.5 . .
H24A C24 H24B 109.5 . .
H24A C24 H24C 109.5 . .
H24B C24 H24C 109.5 . .
C22 C25 H25A 109.5 . .
C22 C25 H25B 109.5 . .
C22 C25 H25C 109.5 . .
H25A C25 H25B 109.5 . .
H25A C25 H25C 109.5 . .
H25B C25 H25C 109.5 . .
O12 N3 Tb1 58.34(14) . .
O13 N3 Tb1 58.45(13) . .
O13 N3 O12 115.9(2) . .
O14 N3 Tb1 171.1(2) . .
O14 N3 O12 122.2(3) . .
O14 N3 O13 122.0(3) . .
N3 O12 Tb1 95.98(16) . .
N3 O13 Tb1 95.99(16) . .
N31 C31 C32 179.0(7) . .
C31 C32 H32A 109.5 . .
C31 C32 H32B 109.5 . .
C31 C32 H32C 109.5 . .
H32A C32 H32B 109.5 . .
H32A C32 H32C 109.5 . .
H32B C32 H32C 109.5 . .
N32 C33 C34 180.0 . .
C33 C34 H34A 109.472(7) . 2_655
C33 C34 H34A 109.5 . .
C33 C34 H34B 109.5 . .
C33 C34 H34B 109.473(4) . 2_655
C33 C34 H34C 109.5 . .
C33 C34 H34C 109.47(3) . 2_655
H34A C34 H34A 141.1 . 2_655
H34A C34 H34B 109.5 2_655 2_655
H34A C34 H34B 109.5 . .
H34A C34 H34B 56.2 . 2_655
H34A C34 H34C 109.5 . .
H34A C34 H34C 109.5 2_655 2_655
H34A C34 H34C 56.3 . 2_655
H34B C34 H34A 56.3 . 2_655
H34B C34 H34B 141.1 . 2_655
H34B C34 H34C 109.5 . .
H34B C34 H34C 109.5 2_655 2_655
H34B C34 H34C 56.2 . 2_655
H34C C34 H34A 56.2 . 2_655
H34C C34 H34B 56.3 . 2_655
H34C C34 H34C 141.1 . 2_655

loop_
_geom_bond_atom_site_label_1
_geom_bond_atom_site_label_2
_geom_bond_distance
_geom_bond_site_symmetry_2
Tb1 O1 2.3266(18) .
Tb1 O2 2.4574(18) .
Tb1 O4 2.4408(19) .
Tb1 O7 2.3612(19) .
Tb1 O9 2.3984(19) 7_556
Tb1 O10 2.418(2) .
Tb1 O11 2.621(2) .
Tb1 O12 2.495(2) .
Tb1 O13 2.498(2) .
Mn1 O1 1.9082(19) 7_556
Mn1 O1 1.9131(18) .
Mn1 O2 2.1828(19) .
Mn1 O4 2.2288(19) 7_556
Mn1 O6 1.969(2) .
Mn1 O8 1.956(2) .
Mn2 O1 2.2934(18) 7_556
Mn2 N1 2.387(2) .
Mn2 N2 2.343(3) .
Mn2 O2 2.1934(19) .
Mn2 O3B 2.332(13) .
Mn2 O3A 2.206(13) .
Mn2 O4 2.1715(18) .
Mn2 O5 2.345(2) .
N1 C1 1.480(4) .
N1 C3 1.490(4) .
N1 C5 1.473(4) .
C1 H1A 0.9900 .
C1 H1B 0.9900 .
C1 C2 1.518(4) .
C2 H2A 0.9900 .
C2 H2B 0.9900 .
C2 N2 1.481(4) .
N2 C7 1.484(4) .
N2 C9 1.478(4) .
C3 H3A 0.9900 .
C3 H3B 0.9900 .
C3 C4 1.520(4) .
C4 H4A 0.9900 .
C4 H4B 0.9900 .
C4 O2 1.426(3) .
C5 H5AA 0.9900 .
C5 H5AB 0.9900 .
C5 H5BC 0.9900 .
C5 H5BD 0.9900 .
C5 C6A 1.422(8) .
C5 C6B 1.483(7) .
C6A H6AA 0.9900 .
C6A H6AB 0.9900 .
C6A O3A 1.421(10) .
O3B H3BA 0.865(16) .
O3B C6B 1.445(10) .
C6B H6BA 0.9900 .
C6B H6BB 0.9900 .
O3A H3BA 0.873(17) .
C7 H7A 0.9900 .
C7 H7B 0.9900 .
C7 C8 1.523(4) .
C8 H8A 0.9900 .
C8 H8B 0.9900 .
C8 O4 1.424(3) .
C9 H9A 0.9900 .
C9 H9B 0.9900 .
C9 C10 1.513(5) .
C10 H10A 0.9900 .
C10 H10B 0.9900 .
C10 O5 1.418(4) .
O5 H5 0.870(17) .
O6 C11 1.276(4) .
O7 C11 1.250(3) .
C11 C12 1.535(4) .
C12 C13 1.530(4) .
C12 C14 1.539(4) .
C12 C15 1.528(4) .
C13 H13A 0.9800 .
C13 H13B 0.9800 .
C13 H13C 0.9800 .
C14 H14A 0.9800 .
C14 H14B 0.9800 .
C14 H14C 0.9800 .
C15 H15A 0.9800 .
C15 H15B 0.9800 .
C15 H15C 0.9800 .
O8 C16 1.269(4) .
O9 C16 1.251(3) .
C16 C17 1.532(4) .
C17 C18 1.516(6) .
C17 C19 1.515(5) .
C17 C20 1.510(6) .
C18 H18A 0.9800 .
C18 H18B 0.9800 .
C18 H18C 0.9800 .
C19 H19A 0.9800 .
C19 H19B 0.9800 .
C19 H19C 0.9800 .
C20 H20A 0.9800 .
C20 H20B 0.9800 .
C20 H20C 0.9800 .
O10 C21 1.256(4) .
O11 C21 1.278(4) .
C21 C22 1.526(4) .
C22 C23 1.511(5) .
C22 C24 1.529(5) .
C22 C25 1.522(5) .
C23 H23A 0.9800 .
C23 H23B 0.9800 .
C23 H23C 0.9800 .
C24 H24A 0.9800 .
C24 H24B 0.9800 .
C24 H24C 0.9800 .
C25 H25A 0.9800 .
C25 H25B 0.9800 .
C25 H25C 0.9800 .
N3 O12 1.270(3) .
N3 O13 1.265(3) .
N3 O14 1.221(3) .
N31 C31 1.115(8) .
C31 C32 1.441(9) .
C32 H32A 0.9800 .
C32 H32B 0.9800 .
C32 H32C 0.9800 .
N32 C33 1.132(9) .
C33 C34 1.443(10) .
C34 H34A 0.9800 .
C34 H34A 0.9801 2_655
C34 H34B 0.9800 .
C34 H34B 0.9800 2_655
C34 H34C 0.9800(10) 2_655
C34 H34C 0.9800 .

loop_
_geom_hbond_atom_site_label_D
_geom_hbond_atom_site_label_H
_geom_hbond_atom_site_label_A
_geom_hbond_distance_DH
_geom_hbond_distance_HA
_geom_hbond_distance_DA
_geom_hbond_angle_DHA
_geom_hbond_site_symmetry_A
_geom_hbond_publ_flag
O3B H3BA O11 0.865(16) 2.04(2) 2.849(10) 155(4) 7_556 yes
O5 H5 O11 0.870(17) 1.85(2) 2.677(3) 159(4) 7_556 yes
